data_1564206
loop_
_publ_author_name
'Beagan, Daniel M.'
'Cabelof, Alyssa C.'
'Pink, Maren'
'Carta, Veronica'
'Gao, Xinfeng'
'Caulton, Kenneth G.'

_publ_section_title
;
 Nickel-mediated N--N bond formation and N2O liberation via nitrogen
 oxyanion reduction
;
_journal_name_full 'Chemical Science'
_journal_paper_doi 10.1039/D1SC02846D
_journal_year 2021
_chemical_formula_moiety 'C22 H28 N4 Ni O3'
_chemical_formula_sum 'C22 H28 N4 Ni O3'
_chemical_formula_weight 455.19
_space_group_crystal_system monoclinic
_space_group_IT_number 14
_space_group_name_Hall '-P 2yn'
_space_group_name_H-M_alt 'P 1 21/n 1'
_atom_sites_solution_hydrogens geom
_atom_sites_solution_primary direct
_atom_sites_solution_secondary difmap
_audit_creation_method SHELXL-2018/3
_audit_update_record
;
2021-05-11 deposited with the CCDC.	2021-07-13 downloaded from the CCDC.
;
_cell_angle_alpha 90
_cell_angle_beta 111.731(2)
_cell_angle_gamma 90
_cell_formula_units_Z 4
_cell_length_a 11.6060(7)
_cell_length_b 16.8019(11)
_cell_length_c 12.3281(8)
_cell_measurement_reflns_used 9006
_cell_measurement_temperature 100(2)
_cell_measurement_theta_max 28.17
_cell_measurement_theta_min 3.01
_cell_volume 2233.2(2)
_computing_cell_refinement 'SAINT V8.38A (BrukerNano, 2017)'
_computing_data_collection 'BIS v6.2.9 (BrukerNano, 2018)'
_computing_data_reduction 'SAINT V8.38A (BrukerNano, 2017)'
_computing_publication_material 'APEX3 v2018.1-0 (BrukerNano, 2018)'
_computing_structure_refinement 'SHELXL-2017/1 (Sheldrick, 2017)'
_computing_structure_solution 'XT, VERSION 2014/5'
_diffrn_ambient_temperature 100(2)
_diffrn_detector_area_resol_mean 7.3910
_diffrn_measured_fraction_theta_full 1.000
_diffrn_measured_fraction_theta_max 0.998
_diffrn_measurement_details '0.50 degree frames measured for 2 seconds each'
_diffrn_measurement_device_type 'Bruker D8 VENTURE'
_diffrn_measurement_method '\w and \f scans'
_diffrn_radiation_monochromator 'multilayer mirror'
_diffrn_radiation_type MoK\a
_diffrn_radiation_wavelength 0.71073
_diffrn_reflns_av_R_equivalents 0.0745
_diffrn_reflns_av_unetI/netI 0.0418
_diffrn_reflns_Laue_measured_fraction_full 1.000
_diffrn_reflns_Laue_measured_fraction_max 0.998
_diffrn_reflns_limit_h_max 15
_diffrn_reflns_limit_h_min -15
_diffrn_reflns_limit_k_max 22
_diffrn_reflns_limit_k_min -22
_diffrn_reflns_limit_l_max 14
_diffrn_reflns_limit_l_min -16
_diffrn_reflns_number 51982
_diffrn_reflns_point_group_measured_fraction_full 1.000
_diffrn_reflns_point_group_measured_fraction_max 0.998
_diffrn_reflns_theta_full 25.242
_diffrn_reflns_theta_max 28.316
_diffrn_reflns_theta_min 2.060
_diffrn_source 'microfocus sealed tube'
_diffrn_source_type 'Incoatec I\mS 3.0'
_exptl_absorpt_coefficient_mu 0.899
_exptl_absorpt_correction_T_max 0.7457
_exptl_absorpt_correction_T_min 0.6718
_exptl_absorpt_correction_type multi-scan
_exptl_absorpt_process_details 'SADABS, G. Sheldrick; 2018'
_exptl_crystal_colour green
_exptl_crystal_density_diffrn 1.354
_exptl_crystal_description block
_exptl_crystal_F_000 960
_exptl_crystal_size_max 0.250
_exptl_crystal_size_mid 0.120
_exptl_crystal_size_min 0.110
_refine_diff_density_max 0.456
_refine_diff_density_min -0.513
_refine_diff_density_rms 0.088
_refine_ls_extinction_method none
_refine_ls_goodness_of_fit_ref 1.114
_refine_ls_hydrogen_treatment constr
_refine_ls_matrix_type full
_refine_ls_number_parameters 279
_refine_ls_number_reflns 5558
_refine_ls_number_restraints 0
_refine_ls_restrained_S_all 1.114
_refine_ls_R_factor_all 0.0602
_refine_ls_R_factor_gt 0.0430
_refine_ls_shift/su_max 0.001
_refine_ls_shift/su_mean 0.000
_refine_ls_structure_factor_coef Fsqd
_refine_ls_weighting_details 'w=1/[\s^2^(Fo^2^)+(0.0348P)^2^+3.2020P] where P=(Fo^2^+2Fc^2^)/3'
_refine_ls_weighting_scheme calc
_refine_ls_wR_factor_gt 0.0969
_refine_ls_wR_factor_ref 0.1086
_reflns_Friedel_coverage 0.000
_reflns_number_gt 4368
_reflns_number_total 5558
_reflns_threshold_expression 'I > 2\s(I)'
_cod_data_source_file d1sc02846d3.cif
_cod_data_source_block 20009
_cod_original_sg_symbol_H-M 'P 21/n'
_cod_database_code 1564206
_shelx_shelxl_version_number 2018/3
_shelx_space_group_comment
;
The symmetry employed for this shelxl refinement is uniquely defined
by the following loop, which should always be used as a source of
symmetry information in preference to the above space-group names.
They are only intended as comments.
;
_shelx_estimated_absorpt_t_min 0.807
_shelx_estimated_absorpt_t_max 0.908

loop_
_space_group_symop_operation_xyz
'x, y, z'
'-x+1/2, y+1/2, -z+1/2'
'-x, -y, -z'
'x-1/2, -y-1/2, z-1/2'

loop_
_atom_site_label
_atom_site_type_symbol
_atom_site_fract_x
_atom_site_fract_y
_atom_site_fract_z
_atom_site_U_iso_or_equiv
_atom_site_adp_type
_atom_site_occupancy
_atom_site_site_symmetry_order
_atom_site_calc_flag
_atom_site_refinement_flags_posn
_atom_site_refinement_flags_adp
_atom_site_refinement_flags_occupancy
_atom_site_disorder_assembly
_atom_site_disorder_group
Ni1 Ni 0.76472(3) 0.71244(2) 0.57350(3) 0.01404(9) Uani 1 1 d . . . . .
O1 O 0.92694(18) 0.83132(12) 0.55499(18) 0.0290(4) Uani 1 1 d . . . . .
O2 O 0.81564(18) 0.60916(11) 0.65754(16) 0.0253(4) Uani 1 1 d . . . . .
O3 O 0.9250(2) 0.67730(12) 0.80402(17) 0.0314(5) Uani 1 1 d . . . . .
N1 N 0.60565(18) 0.72989(11) 0.60138(17) 0.0141(4) Uani 1 1 d . . . . .
N2 N 0.64319(18) 0.65975(11) 0.43081(16) 0.0127(4) Uani 1 1 d . . . . .
N3 N 0.86130(19) 0.78177(12) 0.56744(18) 0.0177(4) Uani 1 1 d . . . . .
N4 N 0.8933(2) 0.61060(13) 0.7632(2) 0.0245(5) Uani 1 1 d . . . . .
C1 C 0.5922(2) 0.77079(13) 0.6987(2) 0.0137(4) Uani 1 1 d . . . . .
C2 C 0.5806(2) 0.72622(14) 0.7898(2) 0.0149(5) Uani 1 1 d . . . . .
C3 C 0.5611(2) 0.76730(14) 0.8800(2) 0.0163(5) Uani 1 1 d . . . . .
H3 H 0.551436 0.737842 0.941827 0.020 Uiso 1 1 calc R U . . .
C4 C 0.5555(2) 0.84975(14) 0.8822(2) 0.0163(5) Uani 1 1 d . . . . .
C5 C 0.5725(2) 0.89230(14) 0.7921(2) 0.0167(5) Uani 1 1 d . . . . .
H5 H 0.572194 0.948809 0.794335 0.020 Uiso 1 1 calc R U . . .
C6 C 0.5899(2) 0.85424(14) 0.6986(2) 0.0144(4) Uani 1 1 d . . . . .
C7 C 0.5863(2) 0.63667(14) 0.7912(2) 0.0208(5) Uani 1 1 d . . . . .
H7A H 0.508445 0.615286 0.735132 0.031 Uiso 1 1 calc R U . . .
H7B H 0.598480 0.617274 0.869686 0.031 Uiso 1 1 calc R U . . .
H7C H 0.655534 0.619171 0.769761 0.031 Uiso 1 1 calc R U . . .
C8 C 0.5279(2) 0.89249(16) 0.9769(2) 0.0222(5) Uani 1 1 d . . . . .
H8A H 0.439375 0.905614 0.949146 0.033 Uiso 1 1 calc R U . . .
H8B H 0.576827 0.941572 0.997537 0.033 Uiso 1 1 calc R U . . .
H8C H 0.549407 0.858166 1.045895 0.033 Uiso 1 1 calc R U . . .
C9 C 0.6042(2) 0.90141(15) 0.6007(2) 0.0200(5) Uani 1 1 d . . . . .
H9A H 0.684127 0.888768 0.594872 0.030 Uiso 1 1 calc R U . . .
H9B H 0.600862 0.958380 0.616324 0.030 Uiso 1 1 calc R U . . .
H9C H 0.536887 0.887823 0.527138 0.030 Uiso 1 1 calc R U . . .
C10 C 0.5072(2) 0.70870(13) 0.5163(2) 0.0138(4) Uani 1 1 d . . . . .
C11 C 0.5284(2) 0.66387(13) 0.42031(19) 0.0131(4) Uani 1 1 d . . . . .
C12 C 0.3783(2) 0.72714(14) 0.5076(2) 0.0172(5) Uani 1 1 d . . . . .
H12A H 0.374708 0.726333 0.585774 0.026 Uiso 1 1 calc R U . . .
H12B H 0.321140 0.687189 0.458426 0.026 Uiso 1 1 calc R U . . .
H12C H 0.354426 0.779986 0.472924 0.026 Uiso 1 1 calc R U . . .
C13 C 0.4214(2) 0.62857(14) 0.3238(2) 0.0165(5) Uani 1 1 d . . . . .
H13A H 0.451208 0.601878 0.268459 0.025 Uiso 1 1 calc R U . . .
H13B H 0.363012 0.670788 0.283344 0.025 Uiso 1 1 calc R U . . .
H13C H 0.379488 0.589821 0.355919 0.025 Uiso 1 1 calc R U . . .
C14 C 0.6770(2) 0.61737(14) 0.3461(2) 0.0132(4) Uani 1 1 d . . . . .
C15 C 0.7065(2) 0.66090(14) 0.2632(2) 0.0152(5) Uani 1 1 d . . . . .
C16 C 0.7416(2) 0.61862(15) 0.1835(2) 0.0196(5) Uani 1 1 d . . . . .
H16 H 0.760339 0.647186 0.125575 0.024 Uiso 1 1 calc R U . . .
C17 C 0.7504(2) 0.53612(15) 0.1855(2) 0.0196(5) Uani 1 1 d . . . . .
C18 C 0.7218(2) 0.49516(15) 0.2698(2) 0.0189(5) Uani 1 1 d . . . . .
H18 H 0.727227 0.438730 0.271966 0.023 Uiso 1 1 calc R U . . .
C19 C 0.6852(2) 0.53438(14) 0.3518(2) 0.0153(5) Uani 1 1 d . . . . .
C20 C 0.6984(3) 0.75061(15) 0.2584(2) 0.0219(5) Uani 1 1 d . . . . .
H20A H 0.616550 0.767346 0.255828 0.033 Uiso 1 1 calc R U . . .
H20B H 0.710769 0.769686 0.188411 0.033 Uiso 1 1 calc R U . . .
H20C H 0.762718 0.773007 0.328037 0.033 Uiso 1 1 calc R U . . .
C21 C 0.7897(3) 0.49217(18) 0.0980(3) 0.0297(6) Uani 1 1 d . . . . .
H21A H 0.718529 0.463323 0.043237 0.045 Uiso 1 1 calc R U . . .
H21B H 0.855690 0.454314 0.139135 0.045 Uiso 1 1 calc R U . . .
H21C H 0.820440 0.530344 0.054990 0.045 Uiso 1 1 calc R U . . .
C22 C 0.6568(2) 0.48859(14) 0.4436(2) 0.0202(5) Uani 1 1 d . . . . .
H22A H 0.683625 0.433246 0.444159 0.030 Uiso 1 1 calc R U . . .
H22B H 0.567270 0.490022 0.426169 0.030 Uiso 1 1 calc R U . . .
H22C H 0.700823 0.512648 0.520253 0.030 Uiso 1 1 calc R U . . .

loop_
_atom_site_aniso_label
_atom_site_aniso_U_11
_atom_site_aniso_U_22
_atom_site_aniso_U_33
_atom_site_aniso_U_23
_atom_site_aniso_U_13
_atom_site_aniso_U_12
Ni1 0.01045(15) 0.01663(15) 0.01504(16) -0.00273(12) 0.00474(12) -0.00059(11)
O1 0.0262(10) 0.0308(10) 0.0358(11) -0.0058(9) 0.0183(9) -0.0127(8)
O2 0.0239(10) 0.0226(9) 0.0214(9) -0.0006(7) -0.0009(8) 0.0011(7)
O3 0.0398(12) 0.0256(10) 0.0198(10) -0.0029(8) 0.0006(9) -0.0041(9)
N1 0.0136(10) 0.0145(9) 0.0148(10) 0.0002(7) 0.0058(8) 0.0004(7)
N2 0.0123(9) 0.0141(9) 0.0120(9) 0.0005(7) 0.0050(8) 0.0015(7)
N3 0.0146(10) 0.0215(10) 0.0177(10) -0.0049(8) 0.0067(8) 0.0003(8)
N4 0.0214(11) 0.0249(11) 0.0238(12) -0.0020(9) 0.0045(10) 0.0006(9)
C1 0.0096(10) 0.0171(11) 0.0151(11) -0.0027(8) 0.0052(9) 0.0006(8)
C2 0.0123(11) 0.0176(11) 0.0141(11) -0.0007(9) 0.0043(9) -0.0012(8)
C3 0.0131(11) 0.0223(12) 0.0144(11) 0.0000(9) 0.0063(9) -0.0023(9)
C4 0.0104(11) 0.0229(12) 0.0149(11) -0.0027(9) 0.0038(9) 0.0008(9)
C5 0.0133(11) 0.0159(11) 0.0205(12) -0.0016(9) 0.0058(10) 0.0007(9)
C6 0.0107(10) 0.0158(11) 0.0153(11) 0.0013(9) 0.0033(9) 0.0005(8)
C7 0.0250(13) 0.0164(11) 0.0216(13) -0.0009(10) 0.0093(11) -0.0030(10)
C8 0.0205(13) 0.0280(13) 0.0205(13) -0.0067(10) 0.0105(11) 0.0007(10)
C9 0.0240(13) 0.0180(11) 0.0207(12) 0.0034(9) 0.0114(11) 0.0024(10)
C10 0.0129(11) 0.0144(10) 0.0149(11) 0.0015(9) 0.0062(9) 0.0006(8)
C11 0.0117(11) 0.0150(10) 0.0117(10) 0.0024(8) 0.0035(9) 0.0013(8)
C12 0.0131(11) 0.0197(12) 0.0192(12) -0.0008(9) 0.0065(10) 0.0013(9)
C13 0.0136(11) 0.0198(11) 0.0155(11) -0.0025(9) 0.0047(9) -0.0022(9)
C14 0.0092(10) 0.0179(11) 0.0122(10) -0.0032(8) 0.0037(9) -0.0002(8)
C15 0.0122(11) 0.0171(11) 0.0151(11) -0.0007(9) 0.0038(9) -0.0001(8)
C16 0.0152(12) 0.0278(13) 0.0179(12) -0.0010(10) 0.0086(10) -0.0004(10)
C17 0.0147(12) 0.0263(13) 0.0184(12) -0.0066(10) 0.0068(10) 0.0002(10)
C18 0.0179(12) 0.0172(11) 0.0210(12) -0.0055(9) 0.0066(10) 0.0001(9)
C19 0.0122(11) 0.0173(11) 0.0149(11) -0.0027(9) 0.0031(9) -0.0023(9)
C20 0.0284(14) 0.0171(12) 0.0212(13) 0.0025(10) 0.0102(11) -0.0013(10)
C21 0.0288(15) 0.0351(15) 0.0295(15) -0.0112(12) 0.0160(13) 0.0005(12)
C22 0.0244(13) 0.0159(11) 0.0221(13) 0.0007(9) 0.0106(11) -0.0013(9)

loop_
_atom_type_symbol
_atom_type_description
_atom_type_scat_dispersion_real
_atom_type_scat_dispersion_imag
_atom_type_scat_source
C C 0.0033 0.0016 'International Tables Vol C Tables 4.2.6.8 and 6.1.1.4'
H H 0.0000 0.0000 'International Tables Vol C Tables 4.2.6.8 and 6.1.1.4'
N N 0.0061 0.0033 'International Tables Vol C Tables 4.2.6.8 and 6.1.1.4'
O O 0.0106 0.0060 'International Tables Vol C Tables 4.2.6.8 and 6.1.1.4'
Ni Ni 0.3393 1.1124 'International Tables Vol C Tables 4.2.6.8 and 6.1.1.4'

loop_
_geom_angle_atom_site_label_1
_geom_angle_atom_site_label_2
_geom_angle_atom_site_label_3
_geom_angle
_geom_angle_site_symmetry_1
_geom_angle_site_symmetry_3
_geom_angle_publ_flag
N3 Ni1 O2 124.50(9) . . ?
N3 Ni1 N2 122.99(9) . . ?
O2 Ni1 N2 92.78(8) . . ?
N3 Ni1 N1 126.05(9) . . ?
O2 Ni1 N1 98.71(8) . . ?
N2 Ni1 N1 79.82(8) . . ?
N4 O2 Ni1 118.25(16) . . ?
C10 N1 C1 118.40(19) . . ?
C10 N1 Ni1 114.43(15) . . ?
C1 N1 Ni1 126.76(15) . . ?
C11 N2 C14 120.27(19) . . ?
C11 N2 Ni1 115.35(15) . . ?
C14 N2 Ni1 124.34(15) . . ?
O1 N3 Ni1 175.5(2) . . ?
O3 N4 O2 115.2(2) . . ?
C2 C1 C6 122.0(2) . . ?
C2 C1 N1 119.1(2) . . ?
C6 C1 N1 118.9(2) . . ?
C3 C2 C1 117.9(2) . . ?
C3 C2 C7 120.3(2) . . ?
C1 C2 C7 121.9(2) . . ?
C4 C3 C2 122.2(2) . . ?
C4 C3 H3 118.9 . . ?
C2 C3 H3 118.9 . . ?
C3 C4 C5 118.3(2) . . ?
C3 C4 C8 121.2(2) . . ?
C5 C4 C8 120.5(2) . . ?
C4 C5 C6 121.9(2) . . ?
C4 C5 H5 119.0 . . ?
C6 C5 H5 119.0 . . ?
C5 C6 C1 117.7(2) . . ?
C5 C6 C9 120.9(2) . . ?
C1 C6 C9 121.4(2) . . ?
C2 C7 H7A 109.5 . . ?
C2 C7 H7B 109.5 . . ?
H7A C7 H7B 109.5 . . ?
C2 C7 H7C 109.5 . . ?
H7A C7 H7C 109.5 . . ?
H7B C7 H7C 109.5 . . ?
C4 C8 H8A 109.5 . . ?
C4 C8 H8B 109.5 . . ?
H8A C8 H8B 109.5 . . ?
C4 C8 H8C 109.5 . . ?
H8A C8 H8C 109.5 . . ?
H8B C8 H8C 109.5 . . ?
C6 C9 H9A 109.5 . . ?
C6 C9 H9B 109.5 . . ?
H9A C9 H9B 109.5 . . ?
C6 C9 H9C 109.5 . . ?
H9A C9 H9C 109.5 . . ?
H9B C9 H9C 109.5 . . ?
N1 C10 C12 124.5(2) . . ?
N1 C10 C11 115.4(2) . . ?
C12 C10 C11 120.1(2) . . ?
N2 C11 C13 125.7(2) . . ?
N2 C11 C10 114.4(2) . . ?
C13 C11 C10 120.0(2) . . ?
C10 C12 H12A 109.5 . . ?
C10 C12 H12B 109.5 . . ?
H12A C12 H12B 109.5 . . ?
C10 C12 H12C 109.5 . . ?
H12A C12 H12C 109.5 . . ?
H12B C12 H12C 109.5 . . ?
C11 C13 H13A 109.5 . . ?
C11 C13 H13B 109.5 . . ?
H13A C13 H13B 109.5 . . ?
C11 C13 H13C 109.5 . . ?
H13A C13 H13C 109.5 . . ?
H13B C13 H13C 109.5 . . ?
C19 C14 C15 121.9(2) . . ?
C19 C14 N2 119.4(2) . . ?
C15 C14 N2 118.7(2) . . ?
C16 C15 C14 117.7(2) . . ?
C16 C15 C20 120.9(2) . . ?
C14 C15 C20 121.4(2) . . ?
C17 C16 C15 122.4(2) . . ?
C17 C16 H16 118.8 . . ?
C15 C16 H16 118.8 . . ?
C18 C17 C16 118.2(2) . . ?
C18 C17 C21 120.8(2) . . ?
C16 C17 C21 121.0(2) . . ?
C17 C18 C19 122.0(2) . . ?
C17 C18 H18 119.0 . . ?
C19 C18 H18 119.0 . . ?
C14 C19 C18 117.9(2) . . ?
C14 C19 C22 121.3(2) . . ?
C18 C19 C22 120.9(2) . . ?
C15 C20 H20A 109.5 . . ?
C15 C20 H20B 109.5 . . ?
H20A C20 H20B 109.5 . . ?
C15 C20 H20C 109.5 . . ?
H20A C20 H20C 109.5 . . ?
H20B C20 H20C 109.5 . . ?
C17 C21 H21A 109.5 . . ?
C17 C21 H21B 109.5 . . ?
H21A C21 H21B 109.5 . . ?
C17 C21 H21C 109.5 . . ?
H21A C21 H21C 109.5 . . ?
H21B C21 H21C 109.5 . . ?
C19 C22 H22A 109.5 . . ?
C19 C22 H22B 109.5 . . ?
H22A C22 H22B 109.5 . . ?
C19 C22 H22C 109.5 . . ?
H22A C22 H22C 109.5 . . ?
H22B C22 H22C 109.5 . . ?

loop_
_geom_bond_atom_site_label_1
_geom_bond_atom_site_label_2
_geom_bond_distance
_geom_bond_site_symmetry_2
_geom_bond_publ_flag
Ni1 N3 1.637(2) . ?
Ni1 O2 1.9952(19) . ?
Ni1 N2 2.0075(19) . ?
Ni1 N1 2.0204(19) . ?
O1 N3 1.176(3) . ?
O2 N4 1.280(3) . ?
O3 N4 1.228(3) . ?
N1 C10 1.282(3) . ?
N1 C1 1.441(3) . ?
N2 C11 1.291(3) . ?
N2 C14 1.434(3) . ?
C1 C2 1.397(3) . ?
C1 C6 1.402(3) . ?
C2 C3 1.396(3) . ?
C2 C7 1.506(3) . ?
C3 C4 1.388(3) . ?
C3 H3 0.9500 . ?
C4 C5 1.396(3) . ?
C4 C8 1.503(3) . ?
C5 C6 1.397(3) . ?
C5 H5 0.9500 . ?
C6 C9 1.503(3) . ?
C7 H7A 0.9800 . ?
C7 H7B 0.9800 . ?
C7 H7C 0.9800 . ?
C8 H8A 0.9800 . ?
C8 H8B 0.9800 . ?
C8 H8C 0.9800 . ?
C9 H9A 0.9800 . ?
C9 H9B 0.9800 . ?
C9 H9C 0.9800 . ?
C10 C12 1.493(3) . ?
C10 C11 1.498(3) . ?
C11 C13 1.489(3) . ?
C12 H12A 0.9800 . ?
C12 H12B 0.9800 . ?
C12 H12C 0.9800 . ?
C13 H13A 0.9800 . ?
C13 H13B 0.9800 . ?
C13 H13C 0.9800 . ?
C14 C19 1.398(3) . ?
C14 C15 1.399(3) . ?
C15 C16 1.390(3) . ?
C15 C20 1.510(3) . ?
C16 C17 1.389(4) . ?
C16 H16 0.9500 . ?
C17 C18 1.386(4) . ?
C17 C21 1.510(3) . ?
C18 C19 1.398(3) . ?
C18 H18 0.9500 . ?
C19 C22 1.502(3) . ?
C20 H20A 0.9800 . ?
C20 H20B 0.9800 . ?
C20 H20C 0.9800 . ?
C21 H21A 0.9800 . ?
C21 H21B 0.9800 . ?
C21 H21C 0.9800 . ?
C22 H22A 0.9800 . ?
C22 H22B 0.9800 . ?
C22 H22C 0.9800 . ?

loop_
_geom_hbond_atom_site_label_D
_geom_hbond_atom_site_label_H
_geom_hbond_atom_site_label_A
_geom_hbond_distance_DH
_geom_hbond_distance_HA
_geom_hbond_distance_DA
_geom_hbond_angle_DHA
_geom_hbond_site_symmetry_A
_geom_hbond_publ_flag
C12 H12C O3 0.98 2.60 3.190(3) 118.5 4_575 yes
C13 H13B O3 0.98 2.64 3.272(3) 122.6 4_575 yes

loop_
_geom_torsion_atom_site_label_1
_geom_torsion_atom_site_label_2
_geom_torsion_atom_site_label_3
_geom_torsion_atom_site_label_4
_geom_torsion
_geom_torsion_site_symmetry_1
_geom_torsion_site_symmetry_2
_geom_torsion_site_symmetry_3
_geom_torsion_site_symmetry_4
_geom_torsion_publ_flag
Ni1 O2 N4 O3 3.0(3) . . . . ?
C10 N1 C1 C2 86.7(3) . . . . ?
Ni1 N1 C1 C2 -101.0(2) . . . . ?
C10 N1 C1 C6 -92.7(3) . . . . ?
Ni1 N1 C1 C6 79.6(3) . . . . ?
C6 C1 C2 C3 2.7(3) . . . . ?
N1 C1 C2 C3 -176.7(2) . . . . ?
C6 C1 C2 C7 -178.4(2) . . . . ?
N1 C1 C2 C7 2.2(3) . . . . ?
C1 C2 C3 C4 -1.2(4) . . . . ?
C7 C2 C3 C4 179.9(2) . . . . ?
C2 C3 C4 C5 -1.3(4) . . . . ?
C2 C3 C4 C8 176.8(2) . . . . ?
C3 C4 C5 C6 2.5(4) . . . . ?
C8 C4 C5 C6 -175.6(2) . . . . ?
C4 C5 C6 C1 -1.1(3) . . . . ?
C4 C5 C6 C9 178.1(2) . . . . ?
C2 C1 C6 C5 -1.5(3) . . . . ?
N1 C1 C6 C5 177.8(2) . . . . ?
C2 C1 C6 C9 179.2(2) . . . . ?
N1 C1 C6 C9 -1.5(3) . . . . ?
C1 N1 C10 C12 3.3(3) . . . . ?
Ni1 N1 C10 C12 -169.85(18) . . . . ?
C1 N1 C10 C11 -177.83(19) . . . . ?
Ni1 N1 C10 C11 9.0(3) . . . . ?
C14 N2 C11 C13 -1.0(3) . . . . ?
Ni1 N2 C11 C13 -178.97(18) . . . . ?
C14 N2 C11 C10 178.91(19) . . . . ?
Ni1 N2 C11 C10 1.0(2) . . . . ?
N1 C10 C11 N2 -6.7(3) . . . . ?
C12 C10 C11 N2 172.1(2) . . . . ?
N1 C10 C11 C13 173.2(2) . . . . ?
C12 C10 C11 C13 -7.9(3) . . . . ?
C11 N2 C14 C19 -79.2(3) . . . . ?
Ni1 N2 C14 C19 98.5(2) . . . . ?
C11 N2 C14 C15 103.7(3) . . . . ?
Ni1 N2 C14 C15 -78.6(2) . . . . ?
C19 C14 C15 C16 1.6(4) . . . . ?
N2 C14 C15 C16 178.7(2) . . . . ?
C19 C14 C15 C20 -179.4(2) . . . . ?
N2 C14 C15 C20 -2.4(3) . . . . ?
C14 C15 C16 C17 -1.2(4) . . . . ?
C20 C15 C16 C17 179.8(2) . . . . ?
C15 C16 C17 C18 0.5(4) . . . . ?
C15 C16 C17 C21 -179.6(2) . . . . ?
C16 C17 C18 C19 -0.1(4) . . . . ?
C21 C17 C18 C19 179.9(2) . . . . ?
C15 C14 C19 C18 -1.3(4) . . . . ?
N2 C14 C19 C18 -178.3(2) . . . . ?
C15 C14 C19 C22 178.2(2) . . . . ?
N2 C14 C19 C22 1.2(3) . . . . ?
C17 C18 C19 C14 0.5(4) . . . . ?
C17 C18 C19 C22 -179.0(2) . . . . ?
